data_2006802
loop_
_publ_author_name
'Wharf, Ivor'
'Wojtowski, Ryszard'
'Onyszchuk, Mario'
'Simard, Michel G.'

_publ_section_title
;
 Piperidinium Diazidotriphenylstannate and Quinuclidinium
 Diazidotriphenylstannate
;
_journal_issue 12
_journal_name_full 'Acta Crystallographica Section C'
_journal_page_first 1791
_journal_page_last 1794
_journal_paper_doi 10.1107/S010827019700958X
_journal_volume 53
_journal_year 1997
_chemical_formula_iupac '(C7 H14 N) [Sn (N3)2 (C6 H5)3]'
_chemical_formula_moiety 'C25 H29 N7 Sn'
_chemical_formula_sum 'C25 H29 N7 Sn'
_chemical_formula_weight 546.24
_chemical_name_systematic
;
 Quinuclidinium bis(azido)triphenylstannates
;
_space_group_IT_number 14
_symmetry_cell_setting monoclinic
_symmetry_space_group_name_Hall '-P 2ybc'
_symmetry_space_group_name_H-M 'P 1 21/c 1'
_audit_creation_method 'SHELXL96 (Sheldrick, 1996b)'
_cell_angle_alpha 90.00
_cell_angle_beta 98.2840(10)
_cell_angle_gamma 90.00
_cell_formula_units_Z 8
_cell_length_a 27.1533(4)
_cell_length_b 9.9162(2)
_cell_length_c 19.07140(10)
_cell_measurement_reflns_used 8192
_cell_measurement_temperature 300(2)
_cell_measurement_theta_max 26.42
_cell_measurement_theta_min 0.76
_cell_volume 5081.54(13)
_computing_cell_refinement 'SAINT (Siemens, 1995)'
_computing_data_collection 'SMART (Siemens, 1995)'
_computing_data_reduction SAINT
_computing_molecular_graphics 'ORTEPII (Johnson, 1976) in NRCVAX'
_computing_publication_material 'NRCVAX, SHELXL96'
_computing_structure_refinement 'NRCVAX (Gabe, Le Page, Charland, Lee & White, 1989), SHELXL96'
_computing_structure_solution 'SHELXS86 (Sheldrick, 1985)'
_diffrn_ambient_temperature 300(2)
_diffrn_detector_area_resol_mean 8.3
_diffrn_measured_fraction_theta_full 0.992
_diffrn_measured_fraction_theta_max 0.980
_diffrn_measurement_device_type 'Siemens SMART/P4'
_diffrn_measurement_method '\w scan'
_diffrn_radiation_monochromator graphite
_diffrn_radiation_source 'rotating anode'
_diffrn_radiation_type MoK\a
_diffrn_radiation_wavelength 0.71073
_diffrn_reflns_av_R_equivalents 0.0378
_diffrn_reflns_av_sigmaI/netI 0.0348
_diffrn_reflns_limit_h_max 33
_diffrn_reflns_limit_h_min -33
_diffrn_reflns_limit_k_max 8
_diffrn_reflns_limit_k_min -12
_diffrn_reflns_limit_l_max 23
_diffrn_reflns_limit_l_min -23
_diffrn_reflns_number 39976
_diffrn_reflns_theta_full 23.23
_diffrn_reflns_theta_max 26.42
_diffrn_reflns_theta_min 0.76
_diffrn_standards_decay_% 1.2
_diffrn_standards_interval_time 'see exptl special details'
_diffrn_standards_number 418
_exptl_absorpt_coefficient_mu 1.032
_exptl_absorpt_correction_T_max 0.9280
_exptl_absorpt_correction_T_min 0.8182
_exptl_absorpt_correction_type multi-scan
_exptl_absorpt_process_details (SADABS)
_exptl_crystal_colour colourless
_exptl_crystal_density_diffrn 1.428
_exptl_crystal_density_method 'not measured'
_exptl_crystal_description plate
_exptl_crystal_F_000 2224
_exptl_crystal_size_max 0.45
_exptl_crystal_size_mid 0.15
_exptl_crystal_size_min 0.06
_refine_diff_density_max 0.877
_refine_diff_density_min -0.746
_refine_ls_extinction_coef 0.00058(8)
_refine_ls_extinction_method SHELXL96
_refine_ls_goodness_of_fit_all 1.091
_refine_ls_goodness_of_fit_ref 1.047
_refine_ls_hydrogen_treatment constr
_refine_ls_matrix_type full
_refine_ls_number_parameters 596
_refine_ls_number_reflns 10206
_refine_ls_number_restraints 0
_refine_ls_restrained_S_all 1.091
_refine_ls_restrained_S_obs 1.047
_refine_ls_R_factor_all 0.0696
_refine_ls_R_factor_gt 0.0402
_refine_ls_shift/su_max 0.004
_refine_ls_shift/su_mean 0.000
_refine_ls_structure_factor_coef Fsqd
_refine_ls_weighting_details 'w = 1/[\s^2^(Fo^2^)+(0.0401P)^2^+5.4307P] where P=(Fo^2^+2Fc^2^)/3'
_refine_ls_weighting_scheme calc
_refine_ls_wR_factor_all 0.1101
_refine_ls_wR_factor_ref 0.0880
_reflns_number_gt 7244
_reflns_number_total 10206
_reflns_threshold_expression I>2\s(I)
_cod_data_source_file fg1297.cif
_cod_data_source_block II
_cod_depositor_comments
;
The following automatic conversions were performed:
'_symmetry_cell_setting' value 'Monoclinic' changed to 'monoclinic'
according to '/home/saulius/struct/CIF-dictionaries/cif_core.dic'
dictionary named 'cif_core.dic' version 2.4.1 from 2010-06-29.

Automatic conversion script
Id: cif_fix_enum 1527 2010-12-29 10:47:43Z saulius 

The following automatic conversions were performed:

'_symmetry_cell_setting' value 'Monoclinic' changed to 'monoclinic'
according to /home/saulius/struct/CIF-dictionaries/cif_core.dic
dictionary named 'cif_core.dic' version 2.4.1 from
2010-06-29.

'_exptl_absorpt_correction_type' value 'multiscan'
changed to 'multi-scan' according to
/home/saulius/struct/CIF-dictionaries/cif_core.dic dictionary named
'cif_core.dic' version 2.4.1 from 2010-06-29.

Automatic conversion script
Id: cif_fix_values 1715 2011-07-08 13:25:40Z adriana 
;
_cod_original_sg_symbol_H-M 'P 21/c'
_cod_database_code 2006802

loop_
_symmetry_equiv_pos_as_xyz
'x, y, z'
'-x, y+1/2, -z+1/2'
'-x, -y, -z'
'x, -y-1/2, z-1/2'

loop_
_atom_site_label
_atom_site_fract_x
_atom_site_fract_y
_atom_site_fract_z
_atom_site_U_iso_or_equiv
_atom_site_adp_type
_atom_site_calc_flag
_atom_site_refinement_flags
_atom_site_occupancy
_atom_site_disorder_group
_atom_site_type_symbol
Sn1 .623122(10) .02413(3) .372263(15) .04933(10) Uani d . 1 . Sn
N111 .56357(16) .1668(4) .3930(2) .0750(12) Uani d . 1 . N
N121 .56265(19) .2771(5) .3767(3) .0905(15) Uani d . 1 . N
N131 .5615(4) .3884(7) .3607(5) .200(4) Uani d . 1 . N
N211 .68405(13) -.1355(4) .35003(19) .0573(9) Uani d . 1 . N
N221 .72627(15) -.1042(4) .3507(2) .0598(9) Uani d . 1 . N
N231 .76699(17) -.0755(5) .3519(3) .1103(19) Uani d . 1 . N
C111 .58928(15) -.1311(4) .4274(2) .0510(10) Uani d . 1 . C
C121 .54355(17) -.1094(5) .4493(2) .0611(11) Uani d . 1 . C
H121 .5269 -.0285 .4380 .073 Uiso calc R 1 . H
C131 .52206(19) -.2058(5) .4878(3) .0727(13) Uani d . 1 . C
H131 .4913 -.1892 .5021 .087 Uiso calc R 1 . H
C141 .5458(2) -.3247(6) .5047(3) .0778(15) Uani d . 1 . C
H141 .5314 -.3887 .5312 .093 Uiso calc R 1 . H
C151 .5907(2) -.3503(5) .4829(3) .0772(14) Uani d . 1 . C
H151 .6065 -.4323 .4938 .093 Uiso calc R 1 . H
C161 .61258(18) -.2545(5) .4446(2) .0638(12) Uani d . 1 . C
H161 .6432 -.2726 .4301 .077 Uiso calc R 1 . H
C211 .60737(16) .0552(4) .2607(2) .0505(10) Uani d . 1 . C
C221 .55886(18) .0806(5) .2289(3) .0731(13) Uani d . 1 . C
H221 .5332 .0783 .2563 .088 Uiso calc R 1 . H
C231 .5482(2) .1092(6) .1574(3) .0862(16) Uani d . 1 . C
H231 .5154 .1240 .1370 .103 Uiso calc R 1 . H
C241 .5848(2) .1156(5) .1171(3) .0763(15) Uani d . 1 . C
H241 .5774 .1367 .0693 .092 Uiso calc R 1 . H
C251 .6328(2) .0914(5) .1461(3) .0700(13) Uani d . 1 . C
H251 .6580 .0963 .1179 .084 Uiso calc R 1 . H
C261 .64441(18) .0595(4) .2176(2) .0570(11) Uani d . 1 . C
H261 .6772 .0408 .2366 .068 Uiso calc R 1 . H
C311 .68023(15) .1487(4) .4263(2) .0506(9) Uani d . 1 . C
C321 .70984(18) .2260(5) .3887(3) .0664(12) Uani d . 1 . C
H321 .7054 .2210 .3395 .080 Uiso calc R 1 . H
C331 .74606(19) .3106(5) .4233(3) .0793(15) Uani d . 1 . C
H331 .7653 .3630 .3972 .095 Uiso calc R 1 . H
C341 .7537(2) .3173(5) .4957(3) .0823(16) Uani d . 1 . C
H341 .7780 .3740 .5188 .099 Uiso calc R 1 . H
C351 .7258(2) .2416(6) .5331(3) .0885(17) Uani d . 1 . C
H351 .7313 .2453 .5823 .106 Uiso calc R 1 . H
C361 .6889(2) .1578(5) .4990(3) .0765(14) Uani d . 1 . C
H361 .6697 .1069 .5259 .092 Uiso calc R 1 . H
N41 .35889(14) .1653(4) .2469(2) .0614(9) Uani d . 1 . N
H41 .3479 .2297 .2143 .074 Uiso calc R 1 . H
C42 .3392(3) .0335(5) .2202(4) .099(2) Uani d . 1 . C
H42A .3501 .0144 .1751 .118 Uiso calc R 1 . H
H42B .3031 .0359 .2130 .118 Uiso calc R 1 . H
C43 .3571(2) -.0752(5) .2725(3) .0905(17) Uani d . 1 . C
H43A .3766 -.1406 .2505 .109 Uiso calc R 1 . H
H43B .3289 -.1216 .2872 .109 Uiso calc R 1 . H
C44 .38870(19) -.0135(5) .3364(3) .0729(14) Uani d . 1 . C
H44 .4003 -.0833 .3712 .088 Uiso calc R 1 . H
C45 .3580(3) .0899(6) .3683(3) .102(2) Uani d . 1 . C
H45A .3780 .1323 .4085 .122 Uiso calc R 1 . H
H45B .3299 .0463 .3848 .122 Uiso calc R 1 . H
C46 .3396(3) .1962(6) .3134(3) .110(2) Uani d . 1 . C
H46A .3035 .1968 .3052 .132 Uiso calc R 1 . H
H46B .3509 .2847 .3304 .132 Uiso calc R 1 . H
C47 .41341(19) .1639(6) .2566(3) .0930(18) Uani d . 1 . C
H47A .4262 .2517 .2726 .112 Uiso calc R 1 . H
H47B .4250 .1436 .2120 .112 Uiso calc R 1 . H
C48 .4320(2) .0565(6) .3117(4) .0977(19) Uani d . 1 . C
H48A .4523 -.0087 .2910 .117 Uiso calc R 1 . H
H48B .4524 .0985 .3517 .117 Uiso calc R 1 . H
Sn2 .146811(11) .04873(4) .281278(18) .06583(12) Uani d . 1 . Sn
N112 .08086(19) .1844(6) .2829(3) .115(2) Uani d . 1 . N
N122 .06757(15) .2264(5) .3298(3) .0834(14) Uani d . 1 . N
N132 .0519(3) .2628(9) .3787(4) .168(3) Uani d . 1 . N
N212 .21832(15) -.0802(5) .2748(3) .0814(13) Uani d . 1 . N
N222 .21856(13) -.1944(5) .2606(2) .0644(10) Uani d . 1 . N
N232 .21970(19) -.3082(5) .2477(3) .1008(16) Uani d . 1 . N
C112 .1383(2) .0839(5) .1700(3) .0701(13) Uani d . 1 . C
C122 .1788(3) .1051(6) .1358(4) .0975(19) Uani d . 1 . C
H122 .2109 .1034 .1608 .117 Uiso calc R 1 . H
C132 .1711(5) .1293(8) .0623(5) .147(4) Uani d . 1 . C
H132 .1984 .1458 .0391 .177 Uiso calc R 1 . H
C142 .1245(6) .1293(9) .0241(5) .171(6) Uani d . 1 . C
H142 .1200 .1418 -.0247 .205 Uiso calc R 1 . H
C152 .0858(4) .1109(8) .0582(4) .136(3) Uani d . 1 . C
H152 .0539 .1141 .0327 .163 Uiso calc R 1 . H
C162 .0912(3) .0876(6) .1292(3) .0964(19) Uani d . 1 . C
H162 .0630 .0740 .1509 .116 Uiso calc R 1 . H
C212 .19525(16) .1777(5) .3490(2) .0624(12) Uani d . 1 . C
C222 .22391(18) .1299(5) .4099(3) .0708(13) Uani d . 1 . C
H222 .2209 .0404 .4233 .085 Uiso calc R 1 . H
C232 .25688(19) .2138(6) .4510(3) .0756(14) Uani d . 1 . C
H232 .2755 .1812 .4922 .091 Uiso calc R 1 . H
C242 .2622(2) .3448(6) .4310(3) .0806(15) Uani d . 1 . C
H242 .2849 .4008 .4583 .097 Uiso calc R 1 . H
C252 .2345(2) .3929(6) .3717(3) .0832(15) Uani d . 1 . C
H252 .2380 .4823 .3585 .100 Uiso calc R 1 . H
C262 .2010(2) .3106(6) .3305(3) .0774(14) Uani d . 1 . C
H262 .1821 .3451 .2898 .093 Uiso calc R 1 . H
C312 .11087(16) -.1231(6) .3179(3) .0708(13) Uani d . 1 . C
C322 .1363(2) -.2227(7) .3590(3) .0864(16) Uani d . 1 . C
H322 .1702 -.2120 .3743 .104 Uiso calc R 1 . H
C332 .1128(2) -.3372(8) .3781(3) .105(2) Uani d . 1 . C
H332 .1307 -.4033 .4054 .126 Uiso calc R 1 . H
C342 .0628(3) -.3530(9) .3564(4) .119(2) Uani d . 1 . C
H342 .0467 -.4299 .3693 .143 Uiso calc R 1 . H
C352 .0368(2) -.2571(9) .3161(4) .110(2) Uani d . 1 . C
H352 .0029 -.2689 .3011 .132 Uiso calc R 1 . H
C362 .05987(19) -.1437(7) .2976(3) .0882(17) Uani d . 1 . C
H362 .0413 -.0782 .2707 .106 Uiso calc R 1 . H
N51 .85945(15) .0845(5) .3761(3) .0828(13) Uani d . 1 . N
H51 .8272 .0829 .3548 .099 Uiso calc R 1 . H
C52 .8890(3) -.0011(9) .3368(4) .135(3) Uani d . 1 . C
H52A .8858 .0289 .2880 .162 Uiso calc R 1 . H
H52B .8771 -.0932 .3372 .162 Uiso calc R 1 . H
C53 .9429(3) .0044(9) .3698(5) .137(3) Uani d . 1 . C
H53A .9547 -.0858 .3825 .165 Uiso calc R 1 . H
H53B .9629 .0408 .3360 .165 Uiso calc R 1 . H
C54 .9480(2) .0908(7) .4339(4) .100(2) Uani d . 1 . C
H54 .9828 .0925 .4564 .120 Uiso calc R 1 . H
C55 .9162(3) .0317(8) .4838(4) .124(3) Uani d . 1 . C
H55A .9207 .0820 .5278 .148 Uiso calc R 1 . H
H55B .9259 -.0610 .4943 .148 Uiso calc R 1 . H
C56 .8619(3) .0366(7) .4507(4) .110(2) Uani d . 1 . C
H56A .8471 -.0523 .4515 .132 Uiso calc R 1 . H
H56B .8436 .0977 .4772 .132 Uiso calc R 1 . H
C57 .8784(2) .2249(6) .3761(4) .117(2) Uani d . 1 . C
H57A .8572 .2839 .3994 .140 Uiso calc R 1 . H
H57B .8777 .2559 .3278 .140 Uiso calc R 1 . H
C58 .9309(2) .2299(7) .4147(4) .118(2) Uani d . 1 . C
H58A .9527 .2707 .3845 .142 Uiso calc R 1 . H
H58B .9321 .2844 .4571 .142 Uiso calc R 1 . H

loop_
_atom_site_aniso_label
_atom_site_aniso_U_11
_atom_site_aniso_U_22
_atom_site_aniso_U_33
_atom_site_aniso_U_12
_atom_site_aniso_U_13
_atom_site_aniso_U_23
Sn1 .05247(17) .04637(16) .04992(16) -.00604(13) .00996(12) .00135(13)
N111 .077(3) .061(3) .095(3) .009(2) .041(2) .013(2)
N121 .110(4) .056(3) .120(4) .013(3) .067(3) .005(3)
N131 .267(10) .077(4) .298(11) .045(5) .187(9) .039(5)
N211 .050(2) .054(2) .067(2) -.0061(17) .0044(17) -.0082(17)
N221 .055(2) .049(2) .074(3) .0009(18) .0022(19) .0061(18)
N231 .050(3) .082(3) .198(6) -.006(2) .013(3) .008(3)
C111 .056(2) .049(2) .045(2) -.0115(19) .0017(18) .0022(18)
C121 .060(3) .058(3) .067(3) -.011(2) .014(2) .002(2)
C131 .067(3) .078(4) .076(3) -.024(3) .021(3) -.002(3)
C141 .087(4) .077(4) .068(3) -.032(3) .008(3) .011(3)
C151 .092(4) .069(3) .068(3) -.009(3) .001(3) .024(3)
C161 .064(3) .072(3) .055(3) -.007(2) .006(2) .008(2)
C211 .057(2) .040(2) .053(2) -.0078(18) .0057(19) .0021(17)
C221 .062(3) .084(3) .072(3) -.011(3) .005(2) .008(3)
C231 .077(4) .104(4) .070(4) -.006(3) -.014(3) .011(3)
C241 .114(5) .063(3) .048(3) -.004(3) -.001(3) -.004(2)
C251 .099(4) .057(3) .057(3) .001(3) .023(3) -.004(2)
C261 .066(3) .046(2) .061(3) .0003(19) .017(2) -.0001(19)
C311 .058(2) .046(2) .047(2) -.0010(18) .0058(18) -.0035(18)
C321 .078(3) .059(3) .062(3) -.017(2) .006(2) -.001(2)
C331 .070(3) .063(3) .103(4) -.018(3) .008(3) .002(3)
C341 .076(4) .064(3) .099(4) .001(3) -.010(3) -.027(3)
C351 .105(4) .096(4) .059(3) .004(4) -.005(3) -.022(3)
C361 .097(4) .078(3) .054(3) -.011(3) .011(3) -.003(2)
N41 .064(2) .054(2) .066(2) .0099(18) .0107(18) .0137(18)
C42 .104(5) .070(4) .110(5) -.015(3) -.026(4) .006(3)
C43 .091(4) .055(3) .123(5) -.005(3) .007(4) .002(3)
C44 .079(3) .058(3) .081(3) .009(2) .008(3) .025(3)
C45 .148(6) .087(4) .076(4) .030(4) .034(4) .016(3)
C46 .155(6) .091(4) .094(4) .052(4) .054(4) .020(4)
C47 .059(3) .104(4) .115(5) -.008(3) .009(3) .038(4)
C48 .063(3) .100(5) .124(5) .007(3) -.008(3) .029(4)
Sn2 .04816(18) .0797(3) .0682(2) .00979(15) .00365(14) -.01392(17)
N112 .079(3) .165(5) .093(4) .053(3) -.012(3) -.044(4)
N122 .050(2) .112(4) .089(3) .002(2) .015(2) -.035(3)
N132 .130(6) .222(8) .161(7) .011(5) .046(5) -.075(6)
N212 .052(2) .072(3) .123(4) .006(2) .022(2) -.004(3)
N222 .051(2) .076(3) .067(2) .009(2) .0105(18) -.001(2)
N232 .099(4) .085(4) .121(4) .012(3) .028(3) -.020(3)
C112 .089(4) .054(3) .067(3) .012(3) .009(3) -.010(2)
C122 .115(5) .071(4) .116(5) .008(3) .051(4) -.002(3)
C132 .259(13) .081(5) .130(8) .025(7) .122(8) .015(5)
C142 .35(2) .088(6) .077(6) .060(9) .023(8) .001(5)
C152 .223(11) .104(6) .069(5) .034(6) -.020(5) -.016(4)
C162 .121(5) .089(4) .073(4) .014(4) -.004(4) -.014(3)
C212 .055(3) .070(3) .061(3) .011(2) .003(2) -.007(2)
C222 .074(3) .069(3) .069(3) .003(3) .007(3) -.002(2)
C232 .074(3) .091(4) .059(3) .009(3) -.001(2) -.012(3)
C242 .075(3) .082(4) .083(4) .001(3) .004(3) -.024(3)
C252 .092(4) .065(3) .093(4) .003(3) .013(3) -.003(3)
C262 .079(3) .077(4) .072(3) .015(3) -.004(3) .001(3)
C312 .046(2) .107(4) .060(3) -.005(3) .010(2) -.013(3)
C322 .055(3) .123(5) .081(4) -.008(3) .007(3) .005(3)
C332 .085(4) .126(6) .107(5) -.012(4) .018(4) .029(4)
C342 .086(5) .149(7) .126(6) -.044(5) .024(4) .004(5)
C352 .057(4) .170(7) .104(5) -.031(4) .008(3) -.008(5)
C362 .049(3) .134(5) .080(4) -.008(3) .006(3) -.011(3)
N51 .053(2) .088(3) .103(4) -.008(2) -.006(2) .017(3)
C52 .122(7) .151(7) .134(7) -.009(5) .022(5) -.060(5)
C53 .085(5) .141(7) .188(9) .020(5) .024(5) -.031(6)
C54 .064(3) .093(4) .132(6) -.004(3) -.021(4) .023(4)
C55 .109(6) .146(7) .108(5) -.008(5) -.014(4) .032(5)
C56 .095(5) .130(6) .107(5) -.020(4) .023(4) .017(4)
C57 .086(4) .083(4) .175(7) .000(3) -.006(5) .029(4)
C58 .081(4) .087(5) .174(7) -.014(3) -.020(4) .014(4)

loop_
_atom_type_symbol
_atom_type_description
_atom_type_scat_dispersion_real
_atom_type_scat_dispersion_imag
_atom_type_scat_source
Sn Sn -0.6537 1.4246 'International Tables Vol C Tables 4.2.6.8 and 6.1.1.4'
N N 0.0061 0.0033 'International Tables Vol C Tables 4.2.6.8 and 6.1.1.4'
C C 0.0033 0.0016 'International Tables Vol C Tables 4.2.6.8 and 6.1.1.4'
H H 0.0000 0.0000 'International Tables Vol C Tables 4.2.6.8 and 6.1.1.4'

loop_
_geom_angle_atom_site_label_1
_geom_angle_atom_site_label_2
_geom_angle_atom_site_label_3
_geom_angle
_geom_angle_publ_flag
N111 Sn1 N211 177.54(14) y
N121 N111 Sn1 123.4(3) y
N221 N211 Sn1 121.5(3) y
C111 Sn1 C211 123.70(14) y
C111 Sn1 C311 120.83(15) y
C211 Sn1 C311 115.28(15) y
C111 Sn1 N111 89.73(16) y
C211 Sn1 N111 92.24(16) y
C311 Sn1 N111 92.41(16) y
C111 Sn1 N211 88.17(15) y
C211 Sn1 N211 87.88(14) y
C311 Sn1 N211 89.76(14) y
N111 N121 N131 179.5(6) ?
N231 N221 N211 179.2(5) ?
C121 C111 C161 117.6(4) ?
C121 C111 Sn1 120.2(3) ?
C161 C111 Sn1 122.2(3) ?
C111 C121 C131 121.2(5) ?
C111 C121 H121 119.4 ?
C131 C121 H121 119.4 ?
C141 C131 C121 120.2(5) ?
C141 C131 H131 119.9 ?
C121 C131 H131 119.9 ?
C131 C141 C151 120.1(5) ?
C131 C141 H141 120.0 ?
C151 C141 H141 120.0 ?
C141 C151 C161 120.2(5) ?
C141 C151 H151 119.9 ?
C161 C151 H151 119.9 ?
C151 C161 C111 120.7(5) ?
C151 C161 H161 119.6 ?
C111 C161 H161 119.6 ?
C261 C211 C221 117.2(4) ?
C261 C211 Sn1 122.5(3) ?
C221 C211 Sn1 120.2(3) ?
C231 C221 C211 121.2(5) ?
C231 C221 H221 119.4 ?
C211 C221 H221 119.4 ?
C241 C231 C221 120.4(5) ?
C241 C231 H231 119.8 ?
C221 C231 H231 119.8 ?
C231 C241 C251 120.3(5) ?
C231 C241 H241 119.8 ?
C251 C241 H241 119.8 ?
C241 C251 C261 120.4(5) ?
C241 C251 H251 119.8 ?
C261 C251 H251 119.8 ?
C211 C261 C251 120.4(4) ?
C211 C261 H261 119.8 ?
C251 C261 H261 119.8 ?
C361 C311 C321 117.3(4) ?
C361 C311 Sn1 122.3(3) ?
C321 C311 Sn1 120.4(3) ?
C311 C321 C331 120.9(5) ?
C311 C321 H321 119.6 ?
C331 C321 H321 119.6 ?
C341 C331 C321 120.2(5) ?
C341 C331 H331 119.9 ?
C321 C331 H331 119.9 ?
C351 C341 C331 119.7(5) ?
C351 C341 H341 120.2 ?
C331 C341 H341 120.2 ?
C341 C351 C361 120.6(5) ?
C341 C351 H351 119.7 ?
C361 C351 H351 119.7 ?
C311 C361 C351 121.2(5) ?
C311 C361 H361 119.4 ?
C351 C361 H361 119.4 ?
C47 N41 C46 111.8(5) ?
C47 N41 C42 110.2(4) ?
C46 N41 C42 108.9(5) ?
C47 N41 H41 108.6 ?
C46 N41 H41 108.6 ?
C42 N41 H41 108.6 ?
N41 C42 C43 109.9(5) ?
N41 C42 H42A 109.7 ?
C43 C42 H42A 109.7 ?
N41 C42 H42B 109.7 ?
C43 C42 H42B 109.7 ?
H42A C42 H42B 108.2 ?
C42 C43 C44 109.6(4) ?
C42 C43 H43A 109.7 ?
C44 C43 H43A 109.7 ?
C42 C43 H43B 109.7 ?
C44 C43 H43B 109.7 ?
H43A C43 H43B 108.2 ?
C48 C44 C45 108.4(5) ?
C48 C44 C43 108.3(5) ?
C45 C44 C43 108.6(5) ?
C48 C44 H44 110.5 ?
C45 C44 H44 110.5 ?
C43 C44 H44 110.5 ?
C44 C45 C46 110.0(4) ?
C44 C45 H45A 109.7 ?
C46 C45 H45A 109.7 ?
C44 C45 H45B 109.7 ?
C46 C45 H45B 109.7 ?
H45A C45 H45B 108.2 ?
N41 C46 C45 109.0(4) ?
N41 C46 H46A 109.9 ?
C45 C46 H46A 109.9 ?
N41 C46 H46B 109.9 ?
C45 C46 H46B 109.9 ?
H46A C46 H46B 108.3 ?
N41 C47 C48 108.7(4) ?
N41 C47 H47A 109.9 ?
C48 C47 H47A 109.9 ?
N41 C47 H47B 109.9 ?
C48 C47 H47B 109.9 ?
H47A C47 H47B 108.3 ?
C44 C48 C47 110.0(4) ?
C44 C48 H48A 109.7 ?
C47 C48 H48A 109.7 ?
C44 C48 H48B 109.7 ?
C47 C48 H48B 109.7 ?
H48A C48 H48B 108.2 ?
N112 Sn2 N212 175.7(2) y
N122 N112 Sn2 126.7(4) y
N222 N212 Sn2 125.1(3) y
C112 Sn2 C212 118.3(2) y
C112 Sn2 C312 117.91(19) y
C212 Sn2 C312 123.58(18) y
C112 Sn2 N112 86.7(2) y
C212 Sn2 N112 93.21(18) y
C312 Sn2 N112 94.1(2) y
C112 Sn2 N212 90.53(19) y
C212 Sn2 N212 85.14(17) y
C312 Sn2 N212 90.16(18) y
N112 N122 N132 175.6(8) ?
N232 N222 N212 178.4(5) ?
C122 C112 C162 117.6(6) ?
C122 C112 Sn2 121.2(5) ?
C162 C112 Sn2 121.2(4) ?
C112 C122 C132 118.9(7) ?
C112 C122 H122 120.6 ?
C132 C122 H122 120.6 ?
C142 C132 C122 121.6(10) ?
C142 C132 H132 119.2 ?
C122 C132 H132 119.2 ?
C152 C142 C132 118.6(10) ?
C152 C142 H142 120.7 ?
C132 C142 H142 120.7 ?
C142 C152 C162 122.2(10) ?
C142 C152 H152 118.9 ?
C162 C152 H152 118.9 ?
C152 C162 C112 121.1(8) ?
C152 C162 H162 119.5 ?
C112 C162 H162 119.5 ?
C262 C212 C222 118.1(5) ?
C262 C212 Sn2 120.1(4) ?
C222 C212 Sn2 121.7(4) ?
C232 C222 C212 120.6(5) ?
C232 C222 H222 119.7 ?
C212 C222 H222 119.7 ?
C242 C232 C222 120.1(5) ?
C242 C232 H232 119.9 ?
C222 C232 H232 119.9 ?
C252 C242 C232 119.9(5) ?
C252 C242 H242 120.0 ?
C232 C242 H242 120.0 ?
C242 C252 C262 120.7(5) ?
C242 C252 H252 119.7 ?
C262 C252 H252 119.7 ?
C212 C262 C252 120.6(5) ?
C212 C262 H262 119.7 ?
C252 C262 H262 119.7 ?
C322 C312 C362 116.6(5) ?
C322 C312 Sn2 122.8(4) ?
C362 C312 Sn2 120.5(4) ?
C332 C322 C312 121.6(5) ?
C332 C322 H322 119.2 ?
C312 C322 H322 119.2 ?
C342 C332 C322 119.5(7) ?
C342 C332 H332 120.2 ?
C322 C332 H332 120.2 ?
C352 C342 C332 120.3(7) ?
C352 C342 H342 119.9 ?
C332 C342 H342 119.9 ?
C342 C352 C362 120.3(6) ?
C342 C352 H352 119.8 ?
C362 C352 H352 119.8 ?
C352 C362 C312 121.7(6) ?
C352 C362 H362 119.2 ?
C312 C362 H362 119.2 ?
C52 N51 C57 109.4(6) ?
C52 N51 C56 110.8(6) ?
C57 N51 C56 109.3(5) ?
C52 N51 H51 109.1 ?
C57 N51 H51 109.1 ?
C56 N51 H51 109.1 ?
N51 C52 C53 109.9(6) ?
N51 C52 H52A 109.7 ?
C53 C52 H52A 109.7 ?
N51 C52 H52B 109.7 ?
C53 C52 H52B 109.7 ?
H52A C52 H52B 108.2 ?
C54 C53 C52 109.5(6) ?
C54 C53 H53A 109.8 ?
C52 C53 H53A 109.8 ?
C54 C53 H53B 109.8 ?
C52 C53 H53B 109.8 ?
H53A C53 H53B 108.2 ?
C53 C54 C58 110.1(7) ?
C53 C54 C55 107.7(6) ?
C58 C54 C55 109.5(7) ?
C53 C54 H54 109.9 ?
C58 C54 H54 109.9 ?
C55 C54 H54 109.9 ?
C54 C55 C56 109.8(5) ?
C54 C55 H55A 109.7 ?
C56 C55 H55A 109.7 ?
C54 C55 H55B 109.7 ?
C56 C55 H55B 109.7 ?
H55A C55 H55B 108.2 ?
N51 C56 C55 108.3(5) ?
N51 C56 H56A 110.0 ?
C55 C56 H56A 110.0 ?
N51 C56 H56B 110.0 ?
C55 C56 H56B 110.0 ?
H56A C56 H56B 108.4 ?
N51 C57 C58 109.5(5) ?
N51 C57 H57A 109.8 ?
C58 C57 H57A 109.8 ?
N51 C57 H57B 109.8 ?
C58 C57 H57B 109.8 ?
H57A C57 H57B 108.2 ?
C54 C58 C57 109.3(5) ?
C54 C58 H58A 109.8 ?
C57 C58 H58A 109.8 ?
C54 C58 H58B 109.8 ?
C57 C58 H58B 109.8 ?
H58A C58 H58B 108.3 ?

loop_
_geom_bond_atom_site_label_1
_geom_bond_atom_site_label_2
_geom_bond_site_symmetry_2
_geom_bond_distance
_geom_bond_publ_flag
Sn1 N111 . 2.226(4) y
Sn1 N211 . 2.371(4) y
Sn1 C111 . 2.144(4) y
Sn1 C211 . 2.131(4) y
Sn1 C311 . 2.129(4) y
N111 N121 . 1.137(5) y
N121 N131 . 1.145(7) y
N211 N221 . 1.186(5) y
N221 N231 . 1.139(5) y
C111 C121 . 1.383(6) ?
C111 C161 . 1.395(6) ?
C121 C131 . 1.385(6) ?
C121 H121 . .9300 ?
C131 C141 . 1.360(7) ?
C131 H131 . .9300 ?
C141 C151 . 1.368(7) ?
C141 H141 . .9300 ?
C151 C161 . 1.384(6) ?
C151 H151 . .9300 ?
C161 H161 . .9300 ?
C211 C261 . 1.389(6) ?
C211 C221 . 1.392(6) ?
C221 C231 . 1.383(7) ?
C221 H221 . .9300 ?
C231 C241 . 1.343(7) ?
C231 H231 . .9300 ?
C241 C251 . 1.361(7) ?
C241 H241 . .9300 ?
C251 C261 . 1.390(6) ?
C251 H251 . .9300 ?
C261 H261 . .9300 ?
C311 C361 . 1.375(6) ?
C311 C321 . 1.384(6) ?
C321 C331 . 1.385(6) ?
C321 H321 . .9300 ?
C331 C341 . 1.368(8) ?
C331 H331 . .9300 ?
C341 C351 . 1.341(8) ?
C341 H341 . .9300 ?
C351 C361 . 1.389(7) ?
C351 H351 . .9300 ?
C361 H361 . .9300 ?
N41 C47 . 1.466(6) ?
N41 C46 . 1.472(6) ?
N41 C42 . 1.475(6) ?
N41 H41 . .9100 ?
C42 C43 . 1.501(8) ?
C42 H42A . .9700 ?
C42 H42B . .9700 ?
C43 C44 . 1.514(7) ?
C43 H43A . .9700 ?
C43 H43B . .9700 ?
C44 C48 . 1.499(7) ?
C44 C45 . 1.504(7) ?
C44 H44 . .9800 ?
C45 C46 . 1.519(7) ?
C45 H45A . .9700 ?
C45 H45B . .9700 ?
C46 H46A . .9700 ?
C46 H46B . .9700 ?
C47 C48 . 1.529(7) ?
C47 H47A . .9700 ?
C47 H47B . .9700 ?
C48 H48A . .9700 ?
C48 H48B . .9700 ?
Sn2 N112 . 2.244(5) y
Sn2 N212 . 2.343(4) y
Sn2 C112 . 2.131(5) y
Sn2 C212 . 2.131(5) y
Sn2 C312 . 2.131(5) y
N112 N122 . 1.094(6) y
N122 N132 . 1.137(7) y
N212 N222 . 1.165(6) y
N222 N232 . 1.156(6) y
C112 C122 . 1.374(8) ?
C112 C162 . 1.398(8) ?
C122 C132 . 1.409(10) ?
C122 H122 . .9300 ?
C132 C142 . 1.365(14) ?
C132 H132 . .9300 ?
C142 C152 . 1.324(14) ?
C142 H142 . .9300 ?
C152 C162 . 1.361(9) ?
C152 H152 . .9300 ?
C162 H162 . .9300 ?
C212 C262 . 1.379(7) ?
C212 C222 . 1.386(6) ?
C222 C232 . 1.380(7) ?
C222 H222 . .9300 ?
C232 C242 . 1.367(7) ?
C232 H232 . .9300 ?
C242 C252 . 1.353(7) ?
C242 H242 . .9300 ?
C252 C262 . 1.380(7) ?
C252 H252 . .9300 ?
C262 H262 . .9300 ?
C312 C322 . 1.383(7) ?
C312 C362 . 1.398(6) ?
C322 C332 . 1.378(8) ?
C322 H322 . .9300 ?
C332 C342 . 1.368(9) ?
C332 H332 . .9300 ?
C342 C352 . 1.357(10) ?
C342 H342 . .9300 ?
C352 C362 . 1.359(9) ?
C352 H352 . .9300 ?
C362 H362 . .9300 ?
N51 C52 . 1.449(8) ?
N51 C57 . 1.484(7) ?
N51 C56 . 1.492(7) ?
N51 H51 . .9100 ?
C52 C53 . 1.507(10) ?
C52 H52A . .9700 ?
C52 H52B . .9700 ?
C53 C54 . 1.484(10) ?
C53 H53A . .9700 ?
C53 H53B . .9700 ?
C54 C58 . 1.484(8) ?
C54 C55 . 1.494(9) ?
C54 H54 . .9800 ?
C55 C56 . 1.518(9) ?
C55 H55A . .9700 ?
C55 H55B . .9700 ?
C56 H56A . .9700 ?
C56 H56B . .9700 ?
C57 C58 . 1.509(8) ?
C57 H57A . .9700 ?
C57 H57B . .9700 ?
C58 H58A . .9700 ?
C58 H58B . .9700 ?

loop_
_geom_hbond_atom_site_label_D
_geom_hbond_atom_site_label_H
_geom_hbond_atom_site_label_A
_geom_hbond_site_symmetry_A
_geom_hbond_distance_DH
_geom_hbond_distance_HA
_geom_hbond_distance_DA
_geom_hbond_angle_DHA
_geom_hbond_publ_flag
N41 H41 N211 2_655 0.91 1.93 2.838(5) 172.2 y
N51 H51 N231 1_555 0.91 2.26 2.949(6) 132.0 y
N51 H51 N232 2_655 0.91 2.43 3.140(7) 135.3 y

loop_
_geom_torsion_atom_site_label_1
_geom_torsion_atom_site_label_2
_geom_torsion_atom_site_label_3
_geom_torsion_atom_site_label_4
_geom_torsion
C311 Sn1 N111 N121 56.3(5)
C211 Sn1 N111 N121 -59.2(5)
C111 Sn1 N111 N121 177.1(5)
N211 Sn1 N111 N121 -152(3)
Sn1 N111 N121 N131 -15E1(10)
C311 Sn1 N211 N221 -22.2(4)
C211 Sn1 N211 N221 93.2(4)
C111 Sn1 N211 N221 -143.0(4)
N111 Sn1 N211 N221 -174(3)
Sn1 N211 N221 N231 13E1(4)
C311 Sn1 C111 C121 99.9(3)
C211 Sn1 C111 C121 -85.2(4)
N111 Sn1 C111 C121 7.3(3)
N211 Sn1 C111 C121 -171.4(3)
C311 Sn1 C111 C161 -78.0(4)
C211 Sn1 C111 C161 96.9(4)
N111 Sn1 C111 C161 -170.6(4)
N211 Sn1 C111 C161 10.7(3)
C161 C111 C121 C131 1.0(6)
Sn1 C111 C121 C131 -177.0(3)
C111 C121 C131 C141 -0.1(7)
C121 C131 C141 C151 -0.9(8)
C131 C141 C151 C161 1.1(8)
C141 C151 C161 C111 -0.2(7)
C121 C111 C161 C151 -0.8(6)
Sn1 C111 C161 C151 177.2(3)
C311 Sn1 C211 C261 49.1(4)
C111 Sn1 C211 C261 -126.0(3)
N111 Sn1 C211 C261 142.8(3)
N211 Sn1 C211 C261 -39.6(3)
C311 Sn1 C211 C221 -126.9(4)
C111 Sn1 C211 C221 58.0(4)
N111 Sn1 C211 C221 -33.1(4)
N211 Sn1 C211 C221 144.4(4)
C261 C211 C221 C231 -0.2(7)
Sn1 C211 C221 C231 176.0(4)
C211 C221 C231 C241 -1.3(9)
C221 C231 C241 C251 1.3(9)
C231 C241 C251 C261 0.2(8)
C221 C211 C261 C251 1.6(6)
Sn1 C211 C261 C251 -174.5(3)
C241 C251 C261 C211 -1.7(7)
C211 Sn1 C311 C361 168.6(4)
C111 Sn1 C311 C361 -16.2(4)
N111 Sn1 C311 C361 74.9(4)
N211 Sn1 C311 C361 -103.9(4)
C211 Sn1 C311 C321 -10.5(4)
C111 Sn1 C311 C321 164.7(3)
N111 Sn1 C311 C321 -104.1(4)
N211 Sn1 C311 C321 77.0(4)
C361 C311 C321 C331 -1.2(7)
Sn1 C311 C321 C331 178.0(4)
C311 C321 C331 C341 1.1(8)
C321 C331 C341 C351 -0.1(8)
C331 C341 C351 C361 -0.8(9)
C321 C311 C361 C351 0.2(7)
Sn1 C311 C361 C351 -178.9(4)
C341 C351 C361 C311 0.8(9)
C47 N41 C42 C43 60.5(7)
C46 N41 C42 C43 -62.5(6)
N41 C42 C43 C44 1.3(8)
C42 C43 C44 C48 -59.6(6)
C42 C43 C44 C45 57.9(7)
C48 C44 C45 C46 59.7(7)
C43 C44 C45 C46 -57.8(7)
C47 N41 C46 C45 -59.7(7)
C42 N41 C46 C45 62.3(7)
C44 C45 C46 N41 -1.5(8)
C46 N41 C47 C48 59.7(6)
C42 N41 C47 C48 -61.5(6)
C45 C44 C48 C47 -59.5(7)
C43 C44 C48 C47 58.1(7)
N41 C47 C48 C44 1.2(8)
C112 Sn2 N112 N122 -168.7(7)
C312 Sn2 N112 N122 73.5(7)
C212 Sn2 N112 N122 -50.5(7)
N212 Sn2 N112 N122 -118(2)
Sn2 N112 N122 N132 -89(9)
C112 Sn2 N212 N222 -84.7(5)
C312 Sn2 N212 N222 33.2(5)
C212 Sn2 N212 N222 156.9(5)
N112 Sn2 N212 N222 -135(2)
Sn2 N212 N222 N232 -14E1(2)
C312 Sn2 C112 C122 -128.6(4)
C212 Sn2 C112 C122 46.7(5)
N112 Sn2 C112 C122 138.6(4)
N212 Sn2 C112 C122 -38.1(4)
C312 Sn2 C112 C162 52.1(5)
C212 Sn2 C112 C162 -132.7(4)
N112 Sn2 C112 C162 -40.8(4)
N212 Sn2 C112 C162 142.5(4)
C162 C112 C122 C132 0.1(8)
Sn2 C112 C122 C132 -179.3(5)
C112 C122 C132 C142 -1.5(11)
C122 C132 C142 C152 2.6(15)
C132 C142 C152 C162 -2.3(15)
C142 C152 C162 C112 0.9(12)
C122 C112 C162 C152 0.2(9)
Sn2 C112 C162 C152 179.6(5)
C112 Sn2 C212 C262 31.6(5)
C312 Sn2 C212 C262 -153.5(4)
N112 Sn2 C212 C262 -56.4(4)
N212 Sn2 C212 C262 119.6(4)
C112 Sn2 C212 C222 -144.5(4)
C312 Sn2 C212 C222 30.5(5)
N112 Sn2 C212 C222 127.5(4)
N212 Sn2 C212 C222 -56.5(4)
C262 C212 C222 C232 0.5(7)
Sn2 C212 C222 C232 176.7(4)
C212 C222 C232 C242 -1.2(8)
C222 C232 C242 C252 1.2(8)
C232 C242 C252 C262 -0.6(9)
C222 C212 C262 C252 0.1(8)
Sn2 C212 C262 C252 -176.1(4)
C242 C252 C262 C212 -0.1(9)
C112 Sn2 C312 C322 122.8(4)
C212 Sn2 C312 C322 -52.1(5)
N112 Sn2 C312 C322 -148.7(4)
N212 Sn2 C312 C322 32.1(4)
C112 Sn2 C312 C362 -53.6(5)
C212 Sn2 C312 C362 131.4(4)
N112 Sn2 C312 C362 34.8(4)
N212 Sn2 C312 C362 -144.3(4)
C362 C312 C322 C332 1.0(8)
Sn2 C312 C322 C332 -175.6(5)
C312 C322 C332 C342 -0.6(10)
C322 C332 C342 C352 0.4(12)
C332 C342 C352 C362 -0.7(12)
C342 C352 C362 C312 1.2(11)
C322 C312 C362 C352 -1.3(8)
Sn2 C312 C362 C352 175.3(5)
C57 N51 C52 C53 58.6(9)
C56 N51 C52 C53 -62.0(8)
N51 C52 C53 C54 2.6(11)
C52 C53 C54 C58 -60.6(9)
C52 C53 C54 C55 58.7(9)
C53 C54 C55 C56 -63.7(8)
C58 C54 C55 C56 56.0(8)
C52 N51 C56 C55 56.3(7)
C57 N51 C56 C55 -64.3(7)
C54 C55 C56 N51 6.5(9)
C52 N51 C57 C58 -63.5(8)
C56 N51 C57 C58 57.9(8)
C53 C54 C58 C57 55.4(9)
C55 C54 C58 C57 -62.8(9)
N51 C57 C58 C54 5.2(10)
